data_2023322
loop_
_publ_author_name
'Bosch, Eric'
'Bowling, Nathan P.'

_publ_section_title
;
 Intra- and intermolecular C---H...F hydrogen bonds in the crystal
 structure of 1,2-bis[2-(2,3,4,5-tetrafluorophenyl)ethynyl]benzene
;
_journal_coeditor_code JY2054
_journal_issue 12
_journal_name_full 'Acta Crystallographica Section E Crystallographic Communications'
_journal_paper_doi 10.1107/S2056989024010995
_journal_volume 80
_journal_year 2024
_chemical_formula_iupac 'C22 H6 F8'
_chemical_formula_moiety 'C22 H6 F8'
_chemical_formula_sum 'C22 H6 F8'
_chemical_formula_weight 422.27
_chemical_name_systematic
;
1,2-Bis[2-(2,3,4,5-tetrafluorophenyl)ethynyl]benzene
;
_space_group_crystal_system monoclinic
_space_group_IT_number 14
_space_group_name_Hall '-P 2ybc'
_space_group_name_H-M_alt 'P 1 21/c 1'
_atom_sites_solution_hydrogens mixed
_atom_sites_solution_primary dual
_atom_sites_solution_secondary difmap
_audit_creation_method 'SHELXL 2018/3'
_cell_angle_alpha 90
_cell_angle_beta 92.6200(10)
_cell_angle_gamma 90
_cell_formula_units_Z 8
_cell_length_a 21.8447(13)
_cell_length_b 13.0140(8)
_cell_length_c 12.1123(7)
_cell_measurement_reflns_used 7323
_cell_measurement_temperature 100(2)
_cell_measurement_theta_max 27.11
_cell_measurement_theta_min 2.30
_cell_volume 3439.8(4)
_computing_cell_refinement
;
SAINT (Bruker, 2012)
;
_computing_data_collection
;
APEX2 (Bruker, 2012)
;
_computing_data_reduction
;
SAINT (Bruker, 2012)
;
_computing_molecular_graphics
;
X-SEED (Barbour, 2020)
;
_computing_structure_refinement
;
<i>SHELXL2018/3</i> (Sheldrick, 2015b)
;
_computing_structure_solution
;
<i>SHELXT2018/2</i> (Sheldrick, 2015a)
;
_diffrn_ambient_temperature 100(2)
_diffrn_detector_area_resol_mean 8.3660
_diffrn_measured_fraction_theta_full 1.000
_diffrn_measured_fraction_theta_max 0.999
_diffrn_measurement_device_type 'Bruker APEXII CCD'
_diffrn_measurement_method 'phi and omega scans'
_diffrn_radiation_monochromator graphite
_diffrn_radiation_source 'fine-focus sealed tube'
_diffrn_radiation_type MoK\a
_diffrn_radiation_wavelength 0.71073
_diffrn_reflns_av_R_equivalents 0.0479
_diffrn_reflns_av_unetI/netI 0.0315
_diffrn_reflns_limit_h_max 28
_diffrn_reflns_limit_h_min -28
_diffrn_reflns_limit_k_max 16
_diffrn_reflns_limit_k_min -16
_diffrn_reflns_limit_l_max 15
_diffrn_reflns_limit_l_min -15
_diffrn_reflns_number 44014
_diffrn_reflns_theta_full 25.242
_diffrn_reflns_theta_max 27.160
_diffrn_reflns_theta_min 1.822
_exptl_absorpt_coefficient_mu 0.156
_exptl_absorpt_correction_T_max 0.7455
_exptl_absorpt_correction_T_min 0.6718
_exptl_absorpt_correction_type multi-scan
_exptl_absorpt_process_details
;
(SADABS; Krause <i>et al.</i>,  2015)
;
_exptl_crystal_colour colourless
_exptl_crystal_density_diffrn 1.631
_exptl_crystal_description block
_exptl_crystal_F_000 1680
_exptl_crystal_size_max 0.25
_exptl_crystal_size_mid 0.25
_exptl_crystal_size_min 0.15
_refine_diff_density_max 0.230
_refine_diff_density_min -0.286
_refine_ls_extinction_method none
_refine_ls_goodness_of_fit_ref 1.007
_refine_ls_hydrogen_treatment mixed
_refine_ls_matrix_type full
_refine_ls_number_parameters 557
_refine_ls_number_reflns 7632
_refine_ls_number_restraints 4
_refine_ls_restrained_S_all 1.006
_refine_ls_R_factor_all 0.0723
_refine_ls_R_factor_gt 0.0395
_refine_ls_shift/su_max 0.001
_refine_ls_shift/su_mean 0.000
_refine_ls_structure_factor_coef Fsqd
_refine_ls_weighting_details 'w=1/[\s^2^(Fo^2^)+(0.0515P)^2^+1.1150P] where P=(Fo^2^+2Fc^2^)/3'
_refine_ls_weighting_scheme calc
_refine_ls_wR_factor_gt 0.0930
_refine_ls_wR_factor_ref 0.1114
_reflns_number_gt 5101
_reflns_number_total 7632
_reflns_threshold_expression 'I > 2\s(I)'
_cod_data_source_file jy2054.cif
_cod_data_source_block I
_cod_depositor_comments
;
The following automatic conversions were performed:

data item '_atom_sites_solution_secondary' value 'diffmap' was
changed to 'difmap'.

Automatic conversion script
Id: cif_fix_values 8170 2020-07-09 18:12:32Z antanas 
;
_cod_original_sg_symbol_H-M 'P 21/c'
_cod_database_code 2023322
_shelx_space_group_comment
;
The symmetry employed for this shelxl refinement is uniquely defined
by the following loop, which should always be used as a source of
symmetry information in preference to the above space-group names.
They are only intended as comments.
;

loop_
_space_group_symop_operation_xyz
'x, y, z'
'-x, y+1/2, -z+1/2'
'-x, -y, -z'
'x, -y-1/2, z-1/2'

loop_
_atom_site_type_symbol
_atom_site_label
_atom_site_fract_x
_atom_site_fract_y
_atom_site_fract_z
_atom_site_U_iso_or_equiv
_atom_site_adp_type
_atom_site_calc_flag
_atom_site_occupancy
_atom_site_disorder_assembly
_atom_site_disorder_group
F F1 0.77779(5) 0.93658(8) 0.51579(9) 0.0338(3) Uani d 1 . .
C C1 0.79548(8) 0.86262(14) 0.58746(14) 0.0214(4) Uani d 1 . .
F F2 0.75740(5) 0.73905(9) 0.45920(8) 0.0314(3) Uani d 1 . .
C C2 0.78455(8) 0.76168(14) 0.55770(14) 0.0212(4) Uani d 1 . .
F F3 0.79008(5) 0.58519(8) 0.60076(9) 0.0298(3) Uani d 1 . .
C C3 0.80089(8) 0.68326(14) 0.62972(15) 0.0218(4) Uani d 1 . .
F F4 0.84323(5) 0.63004(8) 0.80143(9) 0.0340(3) Uani d 1 . .
C C4 0.82795(8) 0.70779(14) 0.73179(15) 0.0227(4) Uani d 1 . .
F F5 0.92433(5) 0.84712(8) 0.98359(9) 0.0322(3) Uani d 1 . .
C C5 0.83980(8) 0.80741(14) 0.76191(15) 0.0235(4) Uani d 1 . .
F F6 0.97196(5) 0.70715(8) 1.12628(9) 0.0321(3) Uani d 1 . .
C C6 0.82350(8) 0.88797(14) 0.68959(14) 0.0207(4) Uani d 1 . .
F F7 1.01924(5) 0.76616(9) 1.32791(9) 0.0320(3) Uani d 1 . .
C C7 0.83445(8) 0.99237(15) 0.72119(15) 0.0233(4) Uani d 1 . .
F F8 1.01963(5) 0.96706(9) 1.38461(9) 0.0367(3) Uani d 1 . .
C C8 0.84329(8) 1.07804(14) 0.75469(15) 0.0216(4) Uani d 1 . .
F F9 0.71615(5) 0.16630(8) 0.47865(8) 0.0280(3) Uani d 1 . .
C C9 0.84968(8) 1.18143(13) 0.79439(14) 0.0192(4) Uani d 1 . .
F F10 0.74191(5) 0.36203(8) 0.53715(8) 0.0291(3) Uani d 1 . .
C C10 0.82886(8) 1.26325(14) 0.72793(15) 0.0215(4) Uani d 1 . .
H H10 0.812171 1.250130 0.655498 0.026 Uiso calc 1 . .
F F11 0.72140(5) 0.51762(8) 0.39096(9) 0.0273(3) Uani d 1 . .
C C11 0.83237(8) 1.36323(14) 0.76679(15) 0.0229(4) Uani d 1 . .
H H11 0.817786 1.418206 0.721180 0.027 Uiso calc 1 . .
F F12 0.67428(5) 0.47675(8) 0.18546(9) 0.0314(3) Uani d 1 . .
C C12 0.85710(8) 1.38342(14) 0.87206(15) 0.0245(4) Uani d 1 . .
H H12 0.859125 1.452112 0.898504 0.029 Uiso calc 1 . .
F F13 0.57293(5) 0.25053(8) 0.01742(8) 0.0246(2) Uani d 1 . .
C C13 0.87890(8) 1.30360(14) 0.93890(15) 0.0225(4) Uani d 1 . .
H H13 0.896161 1.318106 1.010618 0.027 Uiso calc 1 . .
F F14 0.52464(5) 0.39200(8) -0.12408(8) 0.0275(3) Uani d 1 . .
C C14 0.87566(8) 1.20176(14) 0.90146(15) 0.0199(4) Uani d 1 . .
F F15 0.47673(5) 0.33454(8) -0.32557(8) 0.0269(3) Uani d 1 . .
C C15 0.89857(8) 1.12068(14) 0.97172(14) 0.0212(4) Uani d 1 . .
F F16 0.47389(5) 0.13386(8) -0.38270(8) 0.0274(3) Uani d 1 . .
C C16 0.91961(8) 1.05709(14) 1.03384(15) 0.0230(4) Uani d 1 . .
C C17 0.94577(8) 0.98316(14) 1.11011(15) 0.0210(4) Uani d 1 . .
C C18 0.94714(8) 0.87951(14) 1.08257(14) 0.0220(4) Uani d 1 . .
C C19 0.97165(8) 0.80652(14) 1.15475(15) 0.0226(4) Uani d 1 . .
C C20 0.99584(8) 0.83679(14) 1.25661(15) 0.0234(4) Uani d 1 . .
C C21 0.99569(8) 0.94005(15) 1.28511(15) 0.0243(4) Uani d 1 . .
C C22 0.97135(8) 1.01266(15) 1.21354(15) 0.0231(4) Uani d 1 . .
C C23 0.70518(8) 0.24157(14) 0.40448(14) 0.0192(4) Uani d 1 . .
C C24 0.71860(8) 0.34157(14) 0.43517(14) 0.0198(4) Uani d 1 . .
C C25 0.70821(8) 0.42049(14) 0.36111(15) 0.0204(4) Uani d 1 . .
C C26 0.68407(8) 0.39796(14) 0.25635(14) 0.0205(4) Uani d 1 . .
C C27 0.67024(8) 0.29921(14) 0.22483(14) 0.0195(4) Uani d 1 . .
C C28 0.68050(8) 0.21840(14) 0.29938(14) 0.0189(4) Uani d 1 . .
C C29 0.66737(8) 0.11407(14) 0.26837(14) 0.0204(4) Uani d 1 . .
C C30 0.65718(8) 0.02747(14) 0.23943(14) 0.0198(4) Uani d 1 . .
C C31 0.64841(7) -0.07709(13) 0.20536(14) 0.0177(4) Uani d 1 . .
C C32 0.66839(8) -0.15734(14) 0.27533(15) 0.0222(4) Uani d 1 . .
H H32 0.686437 -0.141961 0.346255 0.027 Uiso calc 1 . .
C C33 0.66212(8) -0.25874(14) 0.24218(15) 0.0238(4) Uani d 1 . .
H H33 0.675455 -0.312447 0.290666 0.029 Uiso calc 1 . .
C C34 0.63633(8) -0.28225(14) 0.13805(16) 0.0241(4) Uani d 1 . .
H H34 0.632677 -0.351878 0.115140 0.029 Uiso calc 1 . .
C C35 0.61592(8) -0.20398(14) 0.06754(15) 0.0205(4) Uani d 1 . .
H H35 0.598433 -0.220417 -0.003519 0.025 Uiso calc 1 . .
C C36 0.62093(7) -0.10131(13) 0.10035(14) 0.0179(4) Uani d 1 . .
C C37 0.59700(8) -0.02175(13) 0.02839(14) 0.0181(4) Uani d 1 . .
C C38 0.57445(8) 0.04127(14) -0.03304(14) 0.0195(4) Uani d 1 . .
C C39 0.54855(7) 0.11567(13) -0.10834(14) 0.0176(4) Uani d 1 . .
C C40 0.54873(7) 0.21924(13) -0.08080(13) 0.0176(4) Uani d 1 . .
C C41 0.52474(8) 0.29280(13) -0.15302(14) 0.0191(4) Uani d 1 . .
C C42 0.50012(8) 0.26319(13) -0.25523(14) 0.0195(4) Uani d 1 . .
C C43 0.49908(8) 0.16028(13) -0.28360(14) 0.0194(4) Uani d 1 . .
C C44 0.52294(8) 0.08682(14) -0.21200(15) 0.0200(4) Uani d 1 . .
H H5 0.8594(7) 0.8242(13) 0.8339(12) 0.015(4) Uiso d 1 . .
H H44 0.5228(8) 0.0162(11) -0.2305(14) 0.018(5) Uiso d 1 . .
H H27 0.6514(7) 0.2864(13) 0.1527(12) 0.014(4) Uiso d 1 . .
H H22 0.9727(8) 1.0835(12) 1.2336(16) 0.026(5) Uiso d 1 . .

loop_
_atom_site_aniso_label
_atom_site_aniso_U_11
_atom_site_aniso_U_22
_atom_site_aniso_U_33
_atom_site_aniso_U_12
_atom_site_aniso_U_13
_atom_site_aniso_U_23
F1 0.0503(7) 0.0241(6) 0.0262(6) 0.0040(5) -0.0059(5) 0.0067(5)
C1 0.0253(10) 0.0191(9) 0.0195(9) 0.0047(7) -0.0006(7) 0.0053(7)
F2 0.0432(7) 0.0315(6) 0.0186(6) 0.0005(5) -0.0095(5) -0.0030(5)
C2 0.0226(9) 0.0255(10) 0.0154(9) 0.0020(7) -0.0022(7) -0.0020(7)
F3 0.0379(6) 0.0175(6) 0.0334(6) -0.0002(5) -0.0056(5) -0.0036(5)
C3 0.0235(9) 0.0167(9) 0.0252(10) 0.0004(7) 0.0008(7) -0.0035(7)
F4 0.0479(7) 0.0234(6) 0.0295(6) 0.0036(5) -0.0115(5) 0.0081(5)
C4 0.0266(10) 0.0186(10) 0.0226(9) 0.0046(7) -0.0027(7) 0.0048(8)
F5 0.0398(7) 0.0300(6) 0.0255(6) 0.0037(5) -0.0113(5) -0.0024(5)
C5 0.0250(10) 0.0238(10) 0.0212(10) 0.0022(8) -0.0030(8) -0.0010(8)
F6 0.0379(7) 0.0192(6) 0.0384(7) 0.0034(5) -0.0070(5) -0.0005(5)
C6 0.0217(9) 0.0185(9) 0.0220(9) 0.0015(7) 0.0020(7) -0.0014(7)
F7 0.0364(6) 0.0286(6) 0.0301(6) 0.0063(5) -0.0084(5) 0.0103(5)
C7 0.0233(10) 0.0234(10) 0.0231(10) 0.0021(7) 0.0007(7) 0.0001(8)
F8 0.0482(7) 0.0361(7) 0.0244(6) 0.0038(6) -0.0141(5) -0.0029(5)
C8 0.0215(9) 0.0220(10) 0.0211(9) 0.0020(7) 0.0011(7) 0.0014(8)
F9 0.0400(7) 0.0231(6) 0.0207(6) 0.0033(5) -0.0024(5) 0.0060(4)
C9 0.0175(8) 0.0174(9) 0.0227(9) -0.0001(7) 0.0008(7) 0.0011(7)
F10 0.0370(6) 0.0323(6) 0.0172(5) 0.0008(5) -0.0077(5) -0.0052(5)
C10 0.0204(9) 0.0237(10) 0.0203(9) 0.0008(7) -0.0002(7) 0.0034(8)
F11 0.0329(6) 0.0173(6) 0.0313(6) -0.0022(4) -0.0020(5) -0.0053(5)
C11 0.0228(9) 0.0191(9) 0.0267(10) 0.0023(7) 0.0006(7) 0.0070(8)
F12 0.0454(7) 0.0208(6) 0.0272(6) 0.0037(5) -0.0070(5) 0.0072(5)
C12 0.0268(10) 0.0167(9) 0.0301(10) -0.0009(7) 0.0034(8) 0.0010(8)
F13 0.0309(6) 0.0263(6) 0.0157(5) 0.0022(4) -0.0079(4) -0.0021(4)
C13 0.0233(9) 0.0224(10) 0.0216(10) -0.0013(7) -0.0014(7) -0.0009(8)
F14 0.0409(7) 0.0160(5) 0.0249(6) 0.0038(5) -0.0063(5) -0.0018(4)
C14 0.0175(8) 0.0188(9) 0.0233(9) -0.0006(7) 0.0008(7) 0.0040(7)
F15 0.0367(6) 0.0211(6) 0.0218(6) 0.0040(5) -0.0093(5) 0.0074(4)
C15 0.0211(9) 0.0211(10) 0.0212(9) 0.0003(7) -0.0005(7) -0.0005(8)
F16 0.0377(6) 0.0263(6) 0.0171(5) -0.0037(5) -0.0113(5) 0.0001(4)
C16 0.0226(9) 0.0232(10) 0.0232(10) 0.0005(8) 0.0011(7) 0.0003(8)
C17 0.0189(9) 0.0205(9) 0.0236(9) 0.0020(7) -0.0004(7) 0.0042(8)
C18 0.0205(9) 0.0249(10) 0.0203(9) 0.0005(7) -0.0031(7) 0.0017(8)
C19 0.0217(9) 0.0177(9) 0.0283(10) 0.0031(7) -0.0013(7) 0.0008(8)
C20 0.0214(9) 0.0236(10) 0.0248(10) 0.0041(7) -0.0025(7) 0.0077(8)
C21 0.0255(10) 0.0259(10) 0.0211(9) -0.0003(8) -0.0038(7) -0.0001(8)
C22 0.0240(10) 0.0201(10) 0.0249(10) 0.0009(7) -0.0011(8) 0.0010(8)
C23 0.0198(9) 0.0202(10) 0.0176(9) 0.0037(7) 0.0010(7) 0.0030(7)
C24 0.0193(9) 0.0251(10) 0.0145(8) 0.0005(7) -0.0030(7) -0.0037(7)
C25 0.0225(9) 0.0156(9) 0.0231(9) 0.0003(7) 0.0004(7) -0.0035(7)
C26 0.0225(9) 0.0201(9) 0.0188(9) 0.0032(7) -0.0010(7) 0.0050(7)
C27 0.0210(9) 0.0213(10) 0.0158(9) 0.0015(7) -0.0027(7) -0.0010(7)
C28 0.0179(8) 0.0203(9) 0.0185(9) 0.0010(7) 0.0020(7) -0.0021(7)
C29 0.0197(9) 0.0225(10) 0.0190(9) 0.0014(7) -0.0001(7) -0.0005(8)
C30 0.0195(9) 0.0231(10) 0.0163(9) 0.0006(7) -0.0023(7) 0.0015(7)
C31 0.0174(8) 0.0168(9) 0.0187(9) 0.0007(7) -0.0006(7) 0.0021(7)
C32 0.0237(9) 0.0230(10) 0.0193(9) 0.0020(7) -0.0047(7) 0.0032(8)
C33 0.0237(9) 0.0197(10) 0.0276(10) 0.0024(7) -0.0030(8) 0.0088(8)
C34 0.0249(10) 0.0165(9) 0.0307(10) 0.0023(7) -0.0025(8) 0.0019(8)
C35 0.0206(9) 0.0217(10) 0.0191(9) 0.0000(7) -0.0025(7) 0.0002(7)
C36 0.0166(8) 0.0182(9) 0.0190(9) -0.0004(7) 0.0002(7) 0.0035(7)
C37 0.0191(9) 0.0179(9) 0.0170(9) -0.0007(7) -0.0016(7) -0.0006(7)
C38 0.0187(9) 0.0215(10) 0.0182(9) -0.0005(7) -0.0007(7) 0.0012(7)
C39 0.0148(8) 0.0211(9) 0.0170(9) 0.0001(7) 0.0002(7) 0.0047(7)
C40 0.0187(9) 0.0208(9) 0.0130(8) 0.0004(7) -0.0027(7) 0.0012(7)
C41 0.0220(9) 0.0134(9) 0.0219(9) 0.0004(7) -0.0007(7) -0.0004(7)
C42 0.0227(9) 0.0180(9) 0.0173(9) 0.0011(7) -0.0043(7) 0.0066(7)
C43 0.0228(9) 0.0197(9) 0.0153(8) -0.0026(7) -0.0044(7) 0.0002(7)
C44 0.0227(9) 0.0174(9) 0.0195(9) -0.0027(7) -0.0029(7) 0.0015(7)

loop_
_atom_type_symbol
_atom_type_description
_atom_type_scat_dispersion_real
_atom_type_scat_dispersion_imag
_atom_type_scat_source
C C 0.0033 0.0016 'International Tables Vol C Tables 4.2.6.8 and 6.1.1.4'
H H 0.0000 0.0000 'International Tables Vol C Tables 4.2.6.8 and 6.1.1.4'
F F 0.0171 0.0103 'International Tables Vol C Tables 4.2.6.8 and 6.1.1.4'

loop_
_geom_angle_atom_site_label_1
_geom_angle_atom_site_label_2
_geom_angle_atom_site_label_3
_geom_angle_site_symmetry_1
_geom_angle_site_symmetry_3
_geom_angle
_geom_angle_publ_flag
F1 C1 C2 . . 118.22(16) ?
F1 C1 C6 . . 120.41(16) ?
C2 C1 C6 . . 121.37(16) ?
F2 C2 C3 . . 119.45(16) ?
F2 C2 C1 . . 120.37(16) ?
C3 C2 C1 . . 120.18(16) ?
F3 C3 C2 . . 120.09(16) ?
F3 C3 C4 . . 121.07(16) ?
C2 C3 C4 . . 118.84(16) ?
F4 C4 C5 . . 120.36(16) ?
F4 C4 C3 . . 117.97(16) ?
C5 C4 C3 . . 121.66(17) ?
C4 C5 C6 . . 120.17(17) ?
C4 C5 H5 . . 121.2(10) ?
C6 C5 H5 . . 118.6(10) ?
C1 C6 C5 . . 117.78(16) ?
C1 C6 C7 . . 121.60(16) ?
C5 C6 C7 . . 120.61(16) ?
C8 C7 C6 . . 175.7(2) ?
C7 C8 C9 . . 176.33(19) ?
C10 C9 C14 . . 119.40(16) ?
C10 C9 C8 . . 119.84(16) ?
C14 C9 C8 . . 120.75(16) ?
C11 C10 C9 . . 120.56(17) ?
C11 C10 H10 . . 119.7 ?
C9 C10 H10 . . 119.7 ?
C10 C11 C12 . . 120.24(17) ?
C10 C11 H11 . . 119.9 ?
C12 C11 H11 . . 119.9 ?
C11 C12 C13 . . 120.22(17) ?
C11 C12 H12 . . 119.9 ?
C13 C12 H12 . . 119.9 ?
C12 C13 C14 . . 120.54(17) ?
C12 C13 H13 . . 119.7 ?
C14 C13 H13 . . 119.7 ?
C13 C14 C9 . . 119.01(16) ?
C13 C14 C15 . . 119.58(16) ?
C9 C14 C15 . . 121.41(16) ?
C16 C15 C14 . . 176.2(2) ?
C15 C16 C17 . . 178.3(2) ?
C18 C17 C22 . . 117.91(16) ?
C18 C17 C16 . . 120.57(17) ?
C22 C17 C16 . . 121.51(17) ?
F5 C18 C19 . . 117.74(16) ?
F5 C18 C17 . . 120.46(15) ?
C19 C18 C17 . . 121.80(17) ?
F6 C19 C20 . . 120.05(16) ?
F6 C19 C18 . . 120.49(16) ?
C20 C19 C18 . . 119.46(17) ?
F7 C20 C19 . . 119.90(16) ?
F7 C20 C21 . . 120.46(16) ?
C19 C20 C21 . . 119.65(16) ?
F8 C21 C22 . . 120.78(17) ?
F8 C21 C20 . . 118.23(16) ?
C22 C21 C20 . . 120.98(17) ?
C21 C22 C17 . . 120.18(18) ?
C21 C22 H22 . . 119.9(12) ?
C17 C22 H22 . . 119.9(12) ?
F9 C23 C24 . . 118.55(15) ?
F9 C23 C28 . . 120.21(16) ?
C24 C23 C28 . . 121.24(16) ?
F10 C24 C25 . . 119.78(16) ?
F10 C24 C23 . . 120.13(16) ?
C25 C24 C23 . . 120.09(16) ?
F11 C25 C24 . . 120.03(15) ?
F11 C25 C26 . . 120.99(16) ?
C24 C25 C26 . . 118.98(16) ?
F12 C26 C27 . . 120.61(16) ?
F12 C26 C25 . . 117.76(16) ?
C27 C26 C25 . . 121.63(16) ?
C26 C27 C28 . . 119.92(16) ?
C26 C27 H27 . . 119.7(11) ?
C28 C27 H27 . . 120.3(11) ?
C23 C28 C27 . . 118.14(16) ?
C23 C28 C29 . . 120.59(16) ?
C27 C28 C29 . . 121.26(16) ?
C30 C29 C28 . . 178.0(2) ?
C29 C30 C31 . . 176.97(19) ?
C32 C31 C36 . . 118.97(16) ?
C32 C31 C30 . . 119.98(16) ?
C36 C31 C30 . . 121.03(15) ?
C33 C32 C31 . . 120.72(16) ?
C33 C32 H32 . . 119.6 ?
C31 C32 H32 . . 119.6 ?
C32 C33 C34 . . 120.19(16) ?
C32 C33 H33 . . 119.9 ?
C34 C33 H33 . . 119.9 ?
C35 C34 C33 . . 120.07(17) ?
C35 C34 H34 . . 120.0 ?
C33 C34 H34 . . 120.0 ?
C34 C35 C36 . . 120.50(16) ?
C34 C35 H35 . . 119.7 ?
C36 C35 H35 . . 119.7 ?
C35 C36 C31 . . 119.51(15) ?
C35 C36 C37 . . 119.69(15) ?
C31 C36 C37 . . 120.79(16) ?
C38 C37 C36 . . 176.52(19) ?
C37 C38 C39 . . 178.59(19) ?
C40 C39 C44 . . 118.14(15) ?
C40 C39 C38 . . 120.52(15) ?
C44 C39 C38 . . 121.34(16) ?
F13 C40 C41 . . 118.21(15) ?
F13 C40 C39 . . 120.25(15) ?
C41 C40 C39 . . 121.54(15) ?
F14 C41 C42 . . 119.90(15) ?
F14 C41 C40 . . 120.48(15) ?
C42 C41 C40 . . 119.61(16) ?
F15 C42 C41 . . 119.73(15) ?
F15 C42 C43 . . 120.66(15) ?
C41 C42 C43 . . 119.60(15) ?
F16 C43 C44 . . 120.88(16) ?
F16 C43 C42 . . 118.15(15) ?
C44 C43 C42 . . 120.97(16) ?
C43 C44 C39 . . 120.13(17) ?
C43 C44 H44 . . 121.9(11) ?
C39 C44 H44 . . 118.0(11) ?

loop_
_geom_bond_atom_site_label_1
_geom_bond_atom_site_label_2
_geom_bond_site_symmetry_2
_geom_bond_distance
_geom_bond_publ_flag
F1 C1 . 1.341(2) ?
C1 C2 . 1.380(3) ?
C1 C6 . 1.394(2) ?
F2 C2 . 1.341(2) ?
C2 C3 . 1.379(3) ?
F3 C3 . 1.342(2) ?
C3 C4 . 1.383(3) ?
F4 C4 . 1.349(2) ?
C4 C5 . 1.368(3) ?
F5 C18 . 1.345(2) ?
C5 C6 . 1.402(3) ?
C5 H5 . 0.978(13) ?
F6 C19 . 1.339(2) ?
C6 C7 . 1.429(3) ?
F7 C20 . 1.346(2) ?
C7 C8 . 1.199(3) ?
F8 C21 . 1.339(2) ?
C8 C9 . 1.433(3) ?
F9 C23 . 1.3433(19) ?
C9 C10 . 1.398(2) ?
C9 C14 . 1.417(2) ?
F10 C24 . 1.3411(19) ?
C10 C11 . 1.385(3) ?
C10 H10 . 0.9500 ?
F11 C25 . 1.342(2) ?
C11 C12 . 1.387(3) ?
C11 H11 . 0.9500 ?
F12 C26 . 1.3483(19) ?
C12 C13 . 1.388(3) ?
C12 H12 . 0.9500 ?
F13 C40 . 1.3429(19) ?
C13 C14 . 1.401(3) ?
C13 H13 . 0.9500 ?
F14 C41 . 1.338(2) ?
C14 C15 . 1.432(2) ?
F15 C42 . 1.3451(19) ?
C15 C16 . 1.196(2) ?
F16 C43 . 1.3422(19) ?
C16 C17 . 1.434(2) ?
C17 C18 . 1.390(3) ?
C17 C22 . 1.402(3) ?
C18 C19 . 1.382(2) ?
C19 C20 . 1.377(3) ?
C20 C21 . 1.387(3) ?
C21 C22 . 1.373(3) ?
C22 H22 . 0.953(15) ?
C23 C24 . 1.381(2) ?
C23 C28 . 1.393(2) ?
C24 C25 . 1.376(2) ?
C25 C26 . 1.383(2) ?
C26 C27 . 1.370(2) ?
C27 C28 . 1.398(2) ?
C27 H27 . 0.963(13) ?
C28 C29 . 1.434(3) ?
C29 C30 . 1.198(2) ?
C30 C31 . 1.432(2) ?
C31 C32 . 1.402(2) ?
C31 C36 . 1.417(2) ?
C32 C33 . 1.384(3) ?
C32 H32 . 0.9500 ?
C33 C34 . 1.392(3) ?
C33 H33 . 0.9500 ?
C34 C35 . 1.389(2) ?
C34 H34 . 0.9500 ?
C35 C36 . 1.397(2) ?
C35 H35 . 0.9500 ?
C36 C37 . 1.437(2) ?
C37 C38 . 1.198(2) ?
C38 C39 . 1.429(2) ?
C39 C40 . 1.388(2) ?
C39 C44 . 1.402(2) ?
C40 C41 . 1.383(2) ?
C41 C42 . 1.382(2) ?
C42 C43 . 1.383(2) ?
C43 C44 . 1.377(2) ?
C44 H44 . 0.945(14) ?

loop_
_geom_hbond_atom_site_label_D
_geom_hbond_atom_site_label_H
_geom_hbond_atom_site_label_A
_geom_hbond_site_symmetry_A
_geom_hbond_distance_DH
_geom_hbond_distance_HA
_geom_hbond_distance_DA
_geom_hbond_angle_DHA
_geom_hbond_publ_flag
C5 H5 F5 . 0.978(13) 2.270(14) 3.230(2) 166.8(14) yes
C44 H44 F14 2_644 0.945(14) 2.574(16) 3.356(2) 140.3(14) yes
C44 H44 F15 2_644 0.945(14) 2.460(15) 3.314(2) 150.3(14) yes
C27 H27 F13 . 0.963(13) 2.363(14) 3.278(2) 158.3(14) yes
C22 H22 F6 2_757 0.953(15) 2.597(17) 3.389(2) 140.7(15) yes
C22 H22 F7 2_757 0.953(15) 2.500(16) 3.345(2) 147.7(15) yes
